data_4333858
loop_
_publ_author_name
'Hamid Khaledi'
'Marilyn M. Olmstead'
'Hapipah Mohd Ali'
'Noel F. Thomas'

_publ_section_title
;
 Indolenine meso-Substituted Dibenzotetraaza[14]annulene and Its
 Coordination Chemistry toward the Transition Metal Ions MnIII, FeIII,
 CoII, NiII, CuII, and PdII
;
_journal_name_full 'Inorganic Chemistry'
_journal_page_first 1926
_journal_page_last 1941
_journal_paper_doi 10.1021/ic302150j
_journal_volume 52
_journal_year 2013
_chemical_formula_moiety 'C38 H32 Cu N6, 0.5(C2 H4 O2)'
_chemical_formula_sum 'C39 H34 Cu N6 O'
_chemical_formula_weight 666.26
_chemical_name_systematic
; 
 ? 
;
_space_group_IT_number 19
_space_group_name_Hall 'P 2ac 2ab'
_symmetry_cell_setting orthorhombic
_symmetry_space_group_name_Hall 'P 2ac 2ab'
_symmetry_space_group_name_H-M 'P 21 21 21'
_atom_sites_solution_hydrogens geom
_atom_sites_solution_primary direct
_atom_sites_solution_secondary difmap
_audit_creation_method SHELXL-97
_cell_angle_alpha 90.00
_cell_angle_beta 90.00
_cell_angle_gamma 90.00
_cell_formula_units_Z 4
_cell_length_a 5.8858(10)
_cell_length_b 15.404(3)
_cell_length_c 36.234(6)
_cell_measurement_reflns_used 8264
_cell_measurement_temperature 100(2)
_cell_measurement_theta_max 29.9
_cell_measurement_theta_min 4.2
_cell_volume 3285.2(10)
_computing_cell_refinement 'SAINT (Bruker, 2011)'
_computing_data_collection 'Apex2 (Bruker, 2011)'
_computing_data_reduction 'SAINT (Bruker, 2011)'
_computing_publication_material 'SHELXL-97 (Sheldrick, 2008)'
_computing_structure_refinement 'SHELXL-97 (Sheldrick, 2008)'
_computing_structure_solution 'SHELXS-97 (Sheldrick, 2008)'
_diffrn_ambient_temperature 100(2)
_diffrn_detector_area_resol_mean 8.3
_diffrn_measured_fraction_theta_full 0.993
_diffrn_measured_fraction_theta_max 0.993
_diffrn_measurement_device_type 'Bruker ApexII'
_diffrn_measurement_method \w
_diffrn_radiation_monochromator silicon(111)
_diffrn_radiation_source 'Beamline 11.3.1 ALS'
_diffrn_radiation_type synchrotron
_diffrn_radiation_wavelength 0.77490
_diffrn_reflns_av_R_equivalents 0.0827
_diffrn_reflns_av_sigmaI/netI 0.0765
_diffrn_reflns_limit_h_max 8
_diffrn_reflns_limit_h_min -8
_diffrn_reflns_limit_k_max 22
_diffrn_reflns_limit_k_min -22
_diffrn_reflns_limit_l_max 48
_diffrn_reflns_limit_l_min -51
_diffrn_reflns_number 43728
_diffrn_reflns_theta_full 33.61
_diffrn_reflns_theta_max 33.61
_diffrn_reflns_theta_min 4.09
_exptl_absorpt_coefficient_mu 0.889
_exptl_absorpt_correction_T_max 0.987
_exptl_absorpt_correction_T_min 0.756
_exptl_absorpt_correction_type multi-scan
_exptl_absorpt_process_details 'SADABS (Sheldrick, 2006)'
_exptl_crystal_colour brown
_exptl_crystal_density_diffrn 1.347
_exptl_crystal_description plate
_exptl_crystal_F_000 1388
_exptl_crystal_size_max 0.33
_exptl_crystal_size_mid 0.08
_exptl_crystal_size_min 0.02
_refine_diff_density_max 1.063
_refine_diff_density_min -0.975
_refine_diff_density_rms 0.095
_refine_ls_abs_structure_details 'Flack H D (1983), Acta Cryst. A39, 876-881'
_refine_ls_abs_structure_Flack 0.077(11)
_refine_ls_extinction_method none
_refine_ls_goodness_of_fit_ref 1.049
_refine_ls_hydrogen_treatment mixed
_refine_ls_matrix_type full
_refine_ls_number_parameters 431
_refine_ls_number_reflns 9960
_refine_ls_number_restraints 5
_refine_ls_restrained_S_all 1.052
_refine_ls_R_factor_all 0.0656
_refine_ls_R_factor_gt 0.0544
_refine_ls_shift/su_max 0.001
_refine_ls_shift/su_mean 0.000
_refine_ls_structure_factor_coef Fsqd
_refine_ls_weighting_details 'calc w=1/[\s^2^(Fo^2^)+(0.0697P)^2^+2.2085P] where P=(Fo^2^+2Fc^2^)/3'
_refine_ls_weighting_scheme calc
_refine_ls_wR_factor_gt 0.1398
_refine_ls_wR_factor_ref 0.1470
_reflns_number_gt 8551
_reflns_number_total 9960
_reflns_threshold_expression I>2\s(I)
_cod_data_source_file ic302150j_si_002_06.cif
_cod_data_source_block CuL
_cod_original_cell_volume 3285.1(10)
_cod_database_code 4333858

loop_
_symmetry_equiv_pos_as_xyz
'x, y, z'
'-x+1/2, -y, z+1/2'
'-x, y+1/2, -z+1/2'
'x+1/2, -y+1/2, -z'

loop_
_atom_site_label
_atom_site_type_symbol
_atom_site_fract_x
_atom_site_fract_y
_atom_site_fract_z
_atom_site_U_iso_or_equiv
_atom_site_adp_type
_atom_site_occupancy
_atom_site_symmetry_multiplicity
_atom_site_calc_flag
_atom_site_refinement_flags
Cu1 Cu 0.26064(6) 0.27012(2) 0.762835(9) 0.01537(9) Uani 1 1 d .
N1 N 0.2153(4) 0.27076(18) 0.61159(7) 0.0229(5) Uani 1 1 d D
N2 N 0.4804(4) 0.33325(15) 0.73438(7) 0.0163(4) Uani 1 1 d .
N3 N 0.4315(4) 0.30946(15) 0.80442(7) 0.0161(4) Uani 1 1 d .
N4 N 0.1059(4) 0.12702(16) 0.89778(7) 0.0187(5) Uani 1 1 d .
N5 N 0.0459(4) 0.20550(15) 0.79162(7) 0.0165(5) Uani 1 1 d .
N6 N 0.0885(4) 0.23041(16) 0.72069(7) 0.0155(4) Uani 1 1 d .
C1 C 0.2515(6) 0.30449(19) 0.57568(8) 0.0227(5) Uani 1 1 d .
C2 C 0.1485(6) 0.2757(3) 0.54345(9) 0.0300(7) Uani 1 1 d .
H2 H 0.0449 0.2284 0.5435 0.036 Uiso 1 1 calc R
C3 C 0.2044(6) 0.3195(3) 0.51117(9) 0.0308(7) Uani 1 1 d .
H3 H 0.1369 0.3020 0.4885 0.037 Uiso 1 1 calc R
C4 C 0.3555(6) 0.3876(3) 0.51131(9) 0.0297(7) Uani 1 1 d .
H4 H 0.3913 0.4160 0.4888 0.036 Uiso 1 1 calc R
C5 C 0.4582(6) 0.4162(2) 0.54420(9) 0.0260(7) Uani 1 1 d .
H5 H 0.5639 0.4628 0.5442 0.031 Uiso 1 1 calc R
C6 C 0.3997(5) 0.3741(2) 0.57633(9) 0.0213(6) Uani 1 1 d .
C7 C 0.4769(5) 0.3878(2) 0.61565(9) 0.0197(6) Uani 1 1 d .
C8 C 0.4134(6) 0.4790(2) 0.62885(9) 0.0260(7) Uani 1 1 d .
H8A H 0.2530 0.4902 0.6233 0.039 Uiso 1 1 calc R
H8B H 0.5081 0.5219 0.6161 0.039 Uiso 1 1 calc R
H8C H 0.4383 0.4833 0.6555 0.039 Uiso 1 1 calc R
C9 C 0.7334(6) 0.3717(2) 0.61771(9) 0.0303(7) Uani 1 1 d .
H9A H 0.8121 0.4121 0.6012 0.045 Uiso 1 1 calc R
H9B H 0.7662 0.3119 0.6102 0.045 Uiso 1 1 calc R
H9C H 0.7859 0.3809 0.6431 0.045 Uiso 1 1 calc R
C10 C 0.3334(5) 0.31684(19) 0.63484(8) 0.0192(5) Uani 1 1 d .
C11 C 0.3150(5) 0.30245(19) 0.67455(8) 0.0178(5) Uani 1 1 d .
C12 C 0.4740(5) 0.34144(18) 0.69829(8) 0.0182(5) Uani 1 1 d .
H12 H 0.5871 0.3769 0.6872 0.022 Uiso 1 1 calc R
C13 C 0.6487(5) 0.37158(17) 0.75625(8) 0.0151(5) Uani 1 1 d .
C14 C 0.8398(5) 0.41531(17) 0.74343(8) 0.0168(5) Uani 1 1 d .
H14 H 0.8649 0.4204 0.7176 0.020 Uiso 1 1 calc R
C15 C 0.9934(5) 0.45146(18) 0.76776(9) 0.0199(6) Uani 1 1 d .
H15 H 1.1245 0.4805 0.7587 0.024 Uiso 1 1 calc R
C16 C 0.9562(5) 0.44535(19) 0.80555(9) 0.0227(6) Uani 1 1 d .
H16 H 1.0582 0.4726 0.8222 0.027 Uiso 1 1 calc R
C17 C 0.7711(6) 0.39978(19) 0.81901(8) 0.0214(6) Uani 1 1 d .
H17 H 0.7485 0.3947 0.8449 0.026 Uiso 1 1 calc R
C18 C 0.6185(5) 0.36144(17) 0.79471(8) 0.0167(5) Uani 1 1 d .
C19 C 0.4010(5) 0.28233(19) 0.83870(8) 0.0179(5) Uani 1 1 d .
H19 H 0.5010 0.3044 0.8570 0.021 Uiso 1 1 calc R
C20 C 0.2332(5) 0.22356(17) 0.85027(7) 0.0176(5) Uani 1 1 d .
C21 C 0.2348(5) 0.19206(17) 0.88830(7) 0.0170(5) Uani 1 1 d .
C22 C 0.3699(5) 0.2313(2) 0.92064(8) 0.0179(5) Uani 1 1 d .
C23 C 0.6311(5) 0.2257(2) 0.91669(8) 0.0221(6) Uani 1 1 d .
H23A H 0.6720 0.1711 0.9045 0.033 Uiso 1 1 calc R
H23B H 0.7013 0.2279 0.9412 0.033 Uiso 1 1 calc R
H23C H 0.6855 0.2747 0.9019 0.033 Uiso 1 1 calc R
C24 C 0.2886(6) 0.32500(19) 0.92808(9) 0.0245(6) Uani 1 1 d .
H24A H 0.3567 0.3462 0.9510 0.037 Uiso 1 1 calc R
H24B H 0.1227 0.3257 0.9303 0.037 Uiso 1 1 calc R
H24C H 0.3348 0.3625 0.9076 0.037 Uiso 1 1 calc R
C25 C 0.2942(5) 0.17139(19) 0.95077(8) 0.0195(6) Uani 1 1 d .
C26 C 0.3580(6) 0.1661(2) 0.98738(9) 0.0245(6) Uani 1 1 d .
H26 H 0.4677 0.2048 0.9973 0.029 Uiso 1 1 calc R
C27 C 0.2568(7) 0.1019(2) 1.00959(8) 0.0265(6) Uani 1 1 d .
H27 H 0.2989 0.0968 1.0348 0.032 Uiso 1 1 calc R
C28 C 0.0954(6) 0.0460(2) 0.99475(9) 0.0259(7) Uani 1 1 d .
H28 H 0.0260 0.0038 1.0102 0.031 Uiso 1 1 calc R
C29 C 0.0336(6) 0.0509(2) 0.95766(9) 0.0240(6) Uani 1 1 d .
H29 H -0.0763 0.0125 0.9475 0.029 Uiso 1 1 calc R
C30 C 0.1383(5) 0.1137(2) 0.93610(9) 0.0196(6) Uani 1 1 d .
C31 C 0.0659(5) 0.18868(18) 0.82669(8) 0.0167(5) Uani 1 1 d .
H31 H -0.0410 0.1497 0.8372 0.020 Uiso 1 1 calc R
C32 C -0.1283(5) 0.16887(17) 0.76950(8) 0.0168(5) Uani 1 1 d .
C33 C -0.3184(5) 0.12619(18) 0.78296(9) 0.0181(5) Uani 1 1 d .
H33 H -0.3388 0.1201 0.8088 0.022 Uiso 1 1 calc R
C34 C -0.4782(5) 0.09252(18) 0.75907(9) 0.0208(6) Uani 1 1 d .
H34 H -0.6083 0.0636 0.7686 0.025 Uiso 1 1 calc R
C35 C -0.4491(5) 0.10082(18) 0.72095(9) 0.0203(6) Uani 1 1 d .
H35 H -0.5575 0.0765 0.7045 0.024 Uiso 1 1 calc R
C36 C -0.2605(6) 0.14500(16) 0.70713(8) 0.0197(5) Uani 1 1 d .
H36 H -0.2403 0.1506 0.6812 0.024 Uiso 1 1 calc R
C37 C -0.1023(5) 0.18070(17) 0.73113(8) 0.0167(5) Uani 1 1 d .
C38 C 0.1334(5) 0.24958(18) 0.68666(8) 0.0189(6) Uani 1 1 d .
H38 H 0.0361 0.2261 0.6683 0.023 Uiso 1 1 calc R
O1 O -0.0115(15) 0.1219(6) 0.6131(2) 0.068(2) Uiso 0.50 1 d PD
H1 H 0.028(15) 0.178(3) 0.618(3) 0.102 Uiso 0.50 1 d PD
O2 O 0.053(2) -0.0113(7) 0.5995(3) 0.102(3) Uiso 0.50 1 d PD
C39 C 0.1403(19) 0.0598(7) 0.6013(4) 0.074(4) Uiso 0.50 1 d PD
C40 C 0.401(2) 0.0667(12) 0.5967(5) 0.101(5) Uiso 0.50 1 d PD
H40A H 0.4715 0.0117 0.6040 0.151 Uiso 0.50 1 calc PR
H40B H 0.4586 0.1136 0.6124 0.151 Uiso 0.50 1 calc PR
H40C H 0.4373 0.0793 0.5709 0.151 Uiso 0.50 1 calc PR

loop_
_atom_site_aniso_label
_atom_site_aniso_U_11
_atom_site_aniso_U_22
_atom_site_aniso_U_33
_atom_site_aniso_U_23
_atom_site_aniso_U_13
_atom_site_aniso_U_12
Cu1 0.01400(14) 0.01357(14) 0.01853(15) -0.00018(12) -0.00148(13) -0.00188(13)
N1 0.0218(12) 0.0245(11) 0.0223(12) -0.0016(10) -0.0020(9) -0.0018(11)
N2 0.0135(10) 0.0137(10) 0.0218(12) -0.0004(9) -0.0010(9) -0.0015(8)
N3 0.0164(11) 0.0124(10) 0.0196(12) -0.0012(9) -0.0017(8) -0.0001(8)
N4 0.0166(11) 0.0184(11) 0.0211(12) -0.0016(9) 0.0008(9) 0.0011(9)
N5 0.0126(10) 0.0136(10) 0.0232(12) -0.0009(9) 0.0007(9) -0.0025(8)
N6 0.0141(10) 0.0126(9) 0.0197(11) 0.0007(9) -0.0025(8) -0.0012(9)
C1 0.0220(13) 0.0262(13) 0.0200(13) -0.0020(11) -0.0003(12) 0.0037(13)
C2 0.0310(16) 0.0368(18) 0.0221(16) -0.0030(15) -0.0022(12) -0.0025(15)
C3 0.0268(17) 0.0455(19) 0.0200(15) -0.0052(14) -0.0013(11) 0.0043(14)
C4 0.0301(17) 0.0405(19) 0.0186(15) 0.0010(14) 0.0040(12) 0.0076(15)
C5 0.0236(16) 0.0307(16) 0.0237(16) 0.0009(13) 0.0035(12) 0.0037(12)
C6 0.0161(13) 0.0247(14) 0.0230(15) -0.0019(12) 0.0010(10) 0.0043(11)
C7 0.0147(13) 0.0218(13) 0.0227(15) 0.0009(11) -0.0003(10) -0.0003(10)
C8 0.0354(18) 0.0183(13) 0.0242(16) 0.0011(12) -0.0001(13) -0.0018(12)
C9 0.0183(14) 0.0470(19) 0.0257(15) 0.0045(13) -0.0004(13) 0.0027(15)
C10 0.0174(13) 0.0194(13) 0.0209(14) 0.0006(11) -0.0013(10) 0.0024(10)
C11 0.0178(13) 0.0175(12) 0.0182(13) -0.0009(11) -0.0020(9) 0.0015(10)
C12 0.0152(13) 0.0151(11) 0.0242(15) -0.0004(11) 0.0006(10) -0.0003(10)
C13 0.0138(12) 0.0109(10) 0.0205(14) -0.0017(10) -0.0003(9) 0.0000(9)
C14 0.0163(12) 0.0131(11) 0.0209(15) 0.0006(10) -0.0001(10) 0.0008(9)
C15 0.0165(13) 0.0138(11) 0.0293(16) -0.0011(11) -0.0029(11) -0.0023(9)
C16 0.0206(14) 0.0175(13) 0.0301(17) 0.0007(12) -0.0053(12) -0.0052(11)
C17 0.0209(14) 0.0216(12) 0.0216(13) -0.0001(10) -0.0032(12) -0.0046(12)
C18 0.0133(12) 0.0142(11) 0.0227(14) 0.0008(10) -0.0004(10) 0.0001(9)
C19 0.0153(12) 0.0180(13) 0.0203(14) -0.0038(11) 0.0002(9) 0.0002(10)
C20 0.0170(12) 0.0179(11) 0.0180(12) -0.0001(10) 0.0002(10) -0.0017(12)
C21 0.0137(12) 0.0176(11) 0.0196(12) -0.0004(9) 0.0003(11) 0.0017(11)
C22 0.0160(12) 0.0204(12) 0.0173(13) -0.0028(11) 0.0006(9) -0.0025(11)
C23 0.0147(12) 0.0293(15) 0.0223(14) -0.0009(13) -0.0004(10) -0.0017(12)
C24 0.0275(17) 0.0212(13) 0.0247(15) -0.0061(12) 0.0009(12) 0.0013(11)
C25 0.0166(14) 0.0214(12) 0.0207(13) -0.0027(11) 0.0021(10) 0.0005(10)
C26 0.0236(15) 0.0278(15) 0.0221(15) -0.0027(13) -0.0013(11) -0.0029(12)
C27 0.0300(16) 0.0316(14) 0.0180(13) -0.0019(11) 0.0031(14) 0.0009(15)
C28 0.0300(17) 0.0262(15) 0.0215(16) 0.0010(12) 0.0046(12) -0.0031(13)
C29 0.0244(15) 0.0247(14) 0.0230(16) -0.0028(12) 0.0034(12) -0.0060(12)
C30 0.0173(13) 0.0211(13) 0.0203(14) -0.0018(11) 0.0029(10) 0.0016(10)
C31 0.0167(13) 0.0148(11) 0.0187(13) -0.0016(10) 0.0005(10) -0.0006(10)
C32 0.0173(13) 0.0092(10) 0.0238(15) -0.0020(10) -0.0015(10) 0.0012(9)
C33 0.0141(12) 0.0126(11) 0.0276(15) -0.0013(11) 0.0019(10) -0.0008(9)
C34 0.0141(12) 0.0135(11) 0.0347(17) -0.0023(12) -0.0010(12) 0.0009(9)
C35 0.0136(13) 0.0136(11) 0.0337(17) -0.0018(11) -0.0056(11) 0.0002(9)
C36 0.0193(13) 0.0139(10) 0.0258(13) -0.0011(10) -0.0067(13) -0.0003(11)
C37 0.0162(12) 0.0109(11) 0.0230(14) -0.0013(10) -0.0022(10) -0.0017(9)
C38 0.0182(13) 0.0185(13) 0.0199(14) -0.0036(10) -0.0033(10) 0.0040(9)

loop_
_atom_type_symbol
_atom_type_description
_atom_type_scat_dispersion_real
_atom_type_scat_dispersion_imag
_atom_type_scat_source
C C 0.0040 0.0020 'International Tables Vol C Tables 4.2.6.8 and 6.1.1.4'
H H 0.0000 0.0000 'International Tables Vol C Tables 4.2.6.8 and 6.1.1.4'
N N 0.0076 0.0040 'International Tables Vol C Tables 4.2.6.8 and 6.1.1.4'
Cu Cu 0.2913 1.4803 'International Tables Vol C Tables 4.2.6.8 and 6.1.1.4'
O O 0.0132 0.0074 'International Tables Vol C Tables 4.2.6.8 and 6.1.1.4'

loop_
_geom_angle_atom_site_label_1
_geom_angle_atom_site_label_2
_geom_angle_atom_site_label_3
_geom_angle
_geom_angle_publ_flag
N3 Cu1 N5 94.74(10) y
N3 Cu1 N2 84.73(11) y
N5 Cu1 N2 178.83(11) y
N3 Cu1 N6 179.84(12) y
N5 Cu1 N6 85.41(11) y
N2 Cu1 N6 95.12(10) y
C10 N1 C1 108.3(3) ?
C12 N2 C13 122.9(2) y
C12 N2 Cu1 124.3(2) ?
C13 N2 Cu1 112.77(19) ?
C19 N3 C18 121.4(3) y
C19 N3 Cu1 124.7(2) ?
C18 N3 Cu1 113.29(19) ?
C21 N4 C30 106.9(2) y
C31 N5 C32 122.5(2) ?
C31 N5 Cu1 125.1(2) ?
C32 N5 Cu1 112.07(19) ?
C38 N6 C37 122.8(3) y
C38 N6 Cu1 125.0(2) ?
C37 N6 Cu1 112.17(18) ?
C6 C1 C2 122.5(3) ?
C6 C1 N1 111.3(3) ?
C2 C1 N1 126.1(3) ?
C1 C2 C3 116.7(3) ?
C1 C2 H2 121.6 ?
C3 C2 H2 121.6 ?
C4 C3 C2 121.4(3) ?
C4 C3 H3 119.3 ?
C2 C3 H3 119.3 ?
C3 C4 C5 121.3(3) ?
C3 C4 H4 119.4 ?
C5 C4 H4 119.4 ?
C6 C5 C4 117.5(3) ?
C6 C5 H5 121.3 ?
C4 C5 H5 121.3 ?
C5 C6 C1 120.6(3) ?
C5 C6 C7 131.0(3) ?
C1 C6 C7 108.3(3) ?
C6 C7 C8 110.5(3) ?
C6 C7 C9 108.6(3) ?
C8 C7 C9 112.0(3) ?
C6 C7 C10 99.2(2) ?
C8 C7 C10 112.0(3) ?
C9 C7 C10 113.7(3) ?
C7 C8 H8A 109.5 ?
C7 C8 H8B 109.5 ?
H8A C8 H8B 109.5 ?
C7 C8 H8C 109.5 ?
H8A C8 H8C 109.5 ?
H8B C8 H8C 109.5 ?
C7 C9 H9A 109.5 ?
C7 C9 H9B 109.5 ?
H9A C9 H9B 109.5 ?
C7 C9 H9C 109.5 ?
H9A C9 H9C 109.5 ?
H9B C9 H9C 109.5 ?
N1 C10 C11 121.0(3) ?
N1 C10 C7 112.7(3) ?
C11 C10 C7 126.2(3) ?
C12 C11 C38 124.0(3) y
C12 C11 C10 119.3(3) ?
C38 C11 C10 116.7(3) ?
N2 C12 C11 125.9(3) y
N2 C12 H12 117.0 ?
C11 C12 H12 117.0 ?
C14 C13 N2 126.0(3) ?
C14 C13 C18 119.0(3) ?
N2 C13 C18 115.0(2) y
C15 C14 C13 120.8(3) ?
C15 C14 H14 119.6 ?
C13 C14 H14 119.6 ?
C14 C15 C16 119.9(3) ?
C14 C15 H15 120.0 ?
C16 C15 H15 120.0 ?
C17 C16 C15 120.4(3) ?
C17 C16 H16 119.8 ?
C15 C16 H16 119.8 ?
C16 C17 C18 120.1(3) ?
C16 C17 H17 120.0 ?
C18 C17 H17 120.0 ?
C17 C18 N3 126.1(3) ?
C17 C18 C13 119.7(3) ?
N3 C18 C13 114.1(3) y
N3 C19 C20 125.4(3) y
N3 C19 H19 117.3 ?
C20 C19 H19 117.3 ?
C19 C20 C31 123.8(3) y
C19 C20 C21 119.4(3) ?
C31 C20 C21 116.7(2) ?
N4 C21 C20 120.0(3) ?
N4 C21 C22 113.7(2) ?
C20 C21 C22 126.2(2) ?
C25 C22 C21 99.2(2) ?
C25 C22 C24 110.9(2) ?
C21 C22 C24 109.9(2) ?
C25 C22 C23 109.2(3) ?
C21 C22 C23 114.9(2) ?
C24 C22 C23 112.1(3) ?
C22 C23 H23A 109.5 ?
C22 C23 H23B 109.5 ?
H23A C23 H23B 109.5 ?
C22 C23 H23C 109.5 ?
H23A C23 H23C 109.5 ?
H23B C23 H23C 109.5 ?
C22 C24 H24A 109.5 ?
C22 C24 H24B 109.5 ?
H24A C24 H24B 109.5 ?
C22 C24 H24C 109.5 ?
H24A C24 H24C 109.5 ?
H24B C24 H24C 109.5 ?
C26 C25 C30 120.7(3) ?
C26 C25 C22 131.0(3) ?
C30 C25 C22 108.2(3) ?
C25 C26 C27 118.4(3) ?
C25 C26 H26 120.8 ?
C27 C26 H26 120.8 ?
C28 C27 C26 120.2(3) ?
C28 C27 H27 119.9 ?
C26 C27 H27 119.9 ?
C27 C28 C29 121.2(3) ?
C27 C28 H28 119.4 ?
C29 C28 H28 119.4 ?
C30 C29 C28 117.6(3) ?
C30 C29 H29 121.2 ?
C28 C29 H29 121.2 ?
C25 C30 C29 121.7(3) ?
C25 C30 N4 111.9(3) ?
C29 C30 N4 126.3(3) ?
N5 C31 C20 125.3(3) y
N5 C31 H31 117.3 ?
C20 C31 H31 117.3 ?
C33 C32 C37 119.7(3) ?
C33 C32 N5 125.0(3) ?
C37 C32 N5 115.3(2) y
C34 C33 C32 120.5(3) ?
C34 C33 H33 119.7 ?
C32 C33 H33 119.7 ?
C33 C34 C35 120.2(3) ?
C33 C34 H34 119.9 ?
C35 C34 H34 119.9 ?
C36 C35 C34 119.8(3) ?
C36 C35 H35 120.1 ?
C34 C35 H35 120.1 ?
C37 C36 C35 120.2(3) ?
C37 C36 H36 119.9 ?
C35 C36 H36 119.9 ?
C36 C37 C32 119.6(3) ?
C36 C37 N6 125.5(3) ?
C32 C37 N6 114.9(2) y
N6 C38 C11 125.5(3) y
N6 C38 H38 117.2 ?
C11 C38 H38 117.2 ?
C39 O1 H1 124(5) ?
O2 C39 O1 111.6(11) ?
O2 C39 C40 118.5(13) ?
O1 C39 C40 129.0(12) ?
C39 C40 H40A 109.5 ?
C39 C40 H40B 109.5 ?
H40A C40 H40B 109.5 ?
C39 C40 H40C 109.5 ?
H40A C40 H40C 109.5 ?
H40B C40 H40C 109.5 ?

loop_
_geom_bond_atom_site_label_1
_geom_bond_atom_site_label_2
_geom_bond_distance
_geom_bond_publ_flag
Cu1 N3 1.910(2) y
Cu1 N5 1.917(2) y
Cu1 N2 1.919(2) y
Cu1 N6 1.932(2) y
N1 C10 1.303(4) y
N1 C1 1.417(4) ?
N2 C12 1.314(4) y
N2 C13 1.399(4) y
N3 C19 1.323(4) y
N3 C18 1.406(4) y
N4 C21 1.303(4) y
N4 C30 1.417(4) ?
N5 C31 1.302(4) y
N5 C32 1.418(4) y
N6 C38 1.295(4) y
N6 C37 1.411(3) y
C1 C6 1.382(5) ?
C1 C2 1.389(4) ?
C2 C3 1.390(5) ?
C2 H2 0.9500 ?
C3 C4 1.376(5) ?
C3 H3 0.9500 ?
C4 C5 1.407(5) ?
C4 H4 0.9500 ?
C5 C6 1.377(5) ?
C5 H5 0.9500 ?
C6 C7 1.511(4) ?
C7 C8 1.530(4) ?
C7 C9 1.532(5) ?
C7 C10 1.547(4) ?
C8 H8A 0.9800 ?
C8 H8B 0.9800 ?
C8 H8C 0.9800 ?
C9 H9A 0.9800 ?
C9 H9B 0.9800 ?
C9 H9C 0.9800 ?
C10 C11 1.460(4) y
C11 C12 1.406(4) y
C11 C38 1.414(4) y
C12 H12 0.9500 ?
C13 C14 1.391(4) ?
C13 C18 1.414(4) ?
C14 C15 1.380(4) ?
C14 H14 0.9500 ?
C15 C16 1.390(5) ?
C15 H15 0.9500 ?
C16 C17 1.384(4) ?
C16 H16 0.9500 ?
C17 C18 1.390(4) ?
C17 H17 0.9500 ?
C19 C20 1.404(4) y
C19 H19 0.9500 ?
C20 C31 1.410(4) y
C20 C21 1.461(4) y
C21 C22 1.539(4) ?
C22 C25 1.497(4) ?
C22 C24 1.544(4) ?
C22 C23 1.547(4) ?
C23 H23A 0.9800 ?
C23 H23B 0.9800 ?
C23 H23C 0.9800 ?
C24 H24A 0.9800 ?
C24 H24B 0.9800 ?
C24 H24C 0.9800 ?
C25 C26 1.381(4) ?
C25 C30 1.383(4) ?
C26 C27 1.406(5) ?
C26 H26 0.9500 ?
C27 C28 1.390(5) ?
C27 H27 0.9500 ?
C28 C29 1.394(5) ?
C28 H28 0.9500 ?
C29 C30 1.388(4) ?
C29 H29 0.9500 ?
C31 H31 0.9500 ?
C32 C33 1.387(4) ?
C32 C37 1.411(4) ?
C33 C34 1.379(4) ?
C33 H33 0.9500 ?
C34 C35 1.398(5) ?
C34 H34 0.9500 ?
C35 C36 1.395(4) ?
C35 H35 0.9500 ?
C36 C37 1.388(4) ?
C36 H36 0.9500 ?
C38 H38 0.9500 ?
O1 C39 1.378(8) ?
O1 H1 0.91(2) ?
O2 C39 1.212(9) ?
C39 C40 1.545(9) ?
C40 H40A 0.9800 ?
C40 H40B 0.9800 ?
C40 H40C 0.9800 ?

loop_
_geom_hbond_atom_site_label_D
_geom_hbond_atom_site_label_H
_geom_hbond_atom_site_label_A
_geom_hbond_distance_DH
_geom_hbond_distance_HA
_geom_hbond_distance_DA
_geom_hbond_angle_DHA
_geom_hbond_site_symmetry_A
O1 H1 N1 0.91(3) 1.82(3) 2.653(13) 151(7) .
C5 H5 Cg1 0.95 2.72 3.643(4) 164 3_656
C15 H15 Cg2 0.95 2.58 3.363(3) 139 3_656
C29 H29 Cg3 0.95 2.90 3.723(4) 145 3_546

loop_
_geom_torsion_atom_site_label_1
_geom_torsion_atom_site_label_2
_geom_torsion_atom_site_label_3
_geom_torsion_atom_site_label_4
_geom_torsion
C10 N1 C1 C6 0.5(5)
C10 N1 C1 C2 -177.1(4)
C6 C1 C2 C3 1.1(7)
N1 C1 C2 C3 178.5(4)
C1 C2 C3 C4 0.4(7)
C2 C3 C4 C5 -0.5(7)
C3 C4 C5 C6 -0.8(7)
C4 C5 C6 C1 2.2(6)
C4 C5 C6 C7 179.8(4)
C2 C1 C6 C5 -2.4(7)
N1 C1 C6 C5 179.8(4)
C2 C1 C6 C7 179.4(4)
N1 C1 C6 C7 1.7(5)
C5 C6 C7 C8 61.5(6)
C1 C6 C7 C8 -120.6(4)
C5 C6 C7 C9 -61.7(6)
C1 C6 C7 C9 116.2(4)
C5 C6 C7 C10 179.3(4)
C1 C6 C7 C10 -2.8(4)
C1 N1 C10 C11 174.5(4)
C1 N1 C10 C7 -2.5(5)
C6 C7 C10 N1 3.3(4)
C8 C7 C10 N1 120.0(4)
C9 C7 C10 N1 -111.8(4)
C6 C7 C10 C11 -173.5(4)
C8 C7 C10 C11 -56.9(5)
C9 C7 C10 C11 71.3(5)
N1 C10 C11 C12 168.2(4)
C7 C10 C11 C12 -15.2(6)
N1 C10 C11 C38 -12.2(6)
C7 C10 C11 C38 164.4(4)
C13 N2 C12 C11 177.7(4)
Cu1 N2 C12 C11 -3.4(5)
C38 C11 C12 N2 1.5(6)
C10 C11 C12 N2 -179.0(4)
C12 N2 C13 C14 -6.5(6)
Cu1 N2 C13 C14 174.5(3)
C12 N2 C13 C18 175.3(3)
Cu1 N2 C13 C18 -3.7(4)
N2 C13 C14 C15 179.2(3)
C18 C13 C14 C15 -2.6(5)
C13 C14 C15 C16 -0.9(6)
C14 C15 C16 C17 2.9(6)
C15 C16 C17 C18 -1.4(6)
C16 C17 C18 N3 176.2(4)
C16 C17 C18 C13 -2.1(6)
C19 N3 C18 C17 -9.3(6)
Cu1 N3 C18 C17 179.3(3)
C19 N3 C18 C13 169.1(3)
Cu1 N3 C18 C13 -2.4(4)
C14 C13 C18 C17 4.1(5)
N2 C13 C18 C17 -177.6(3)
C14 C13 C18 N3 -174.4(3)
N2 C13 C18 N3 4.0(5)
C18 N3 C19 C20 -173.4(4)
Cu1 N3 C19 C20 -2.9(6)
N3 C19 C20 C31 -3.3(6)
N3 C19 C20 C21 173.4(4)
C30 N4 C21 C20 -178.0(3)
C30 N4 C21 C22 -0.8(4)
C19 C20 C21 N4 -168.3(4)
C31 C20 C21 N4 8.5(5)
C19 C20 C21 C22 14.8(6)
C31 C20 C21 C22 -168.3(4)
N4 C21 C22 C25 1.9(4)
C20 C21 C22 C25 178.9(4)
N4 C21 C22 C24 -114.4(4)
C20 C21 C22 C24 62.6(5)
N4 C21 C22 C23 118.2(4)
C20 C21 C22 C23 -64.8(5)
C21 C22 C25 C26 176.3(4)
C24 C22 C25 C26 -68.2(6)
C23 C22 C25 C26 55.8(6)
C21 C22 C25 C30 -2.2(4)
C24 C22 C25 C30 113.3(4)
C23 C22 C25 C30 -122.8(4)
C30 C25 C26 C27 -1.5(6)
C22 C25 C26 C27 -179.9(4)
C25 C26 C27 C28 -0.4(7)
C26 C27 C28 C29 1.3(7)
C27 C28 C29 C30 -0.2(7)
C26 C25 C30 C29 2.6(6)
C22 C25 C30 C29 -178.7(4)
C26 C25 C30 N4 -176.6(4)
C22 C25 C30 N4 2.1(5)
C28 C29 C30 C25 -1.7(6)
C28 C29 C30 N4 177.4(4)
C21 N4 C30 C25 -0.8(5)
C21 N4 C30 C29 180.0(4)
C32 N5 C31 C20 -179.3(3)
Cu1 N5 C31 C20 8.1(6)
C19 C20 C31 N5 0.5(6)
C21 C20 C31 N5 -176.2(4)
C31 N5 C32 C33 13.1(6)
Cu1 N5 C32 C33 -173.3(3)
C31 N5 C32 C37 -168.9(3)
Cu1 N5 C32 C37 4.6(4)
C37 C32 C33 C34 2.3(5)
N5 C32 C33 C34 -179.8(3)
C32 C33 C34 C35 0.3(6)
C33 C34 C35 C36 -1.4(6)
C34 C35 C36 C37 -0.1(6)
C35 C36 C37 C32 2.7(5)
C35 C36 C37 N6 -176.6(3)
C33 C32 C37 C36 -3.8(5)
N5 C32 C37 C36 178.1(3)
C33 C32 C37 N6 175.6(3)
N5 C32 C37 N6 -2.5(5)
C38 N6 C37 C36 1.4(6)
Cu1 N6 C37 C36 178.5(3)
C38 N6 C37 C32 -177.9(3)
Cu1 N6 C37 C32 -0.8(4)
C37 N6 C38 C11 176.8(4)
Cu1 N6 C38 C11 0.1(6)
C12 C11 C38 N6 0.3(6)
C10 C11 C38 N6 -179.2(4)
